data_4502283
loop_
_publ_author_name
'Tao, Ying'
'Li, Jian-Rong'
'Chang, Ze'
'Bu, Xian-He'

_publ_section_title
;
 ZnIIand HgIIComplexes with
 2,3-Substituted-5,6-di(1H-tetrazol-5-yl)pyrazine Ligands: Roles of
 Substituting Groups and Synthetic Conditions on the Formation of
 Complexes
;
_journal_issue 2
_journal_name_full 'Crystal Growth &amp; Design'
_journal_page_first 564
_journal_paper_doi 10.1021/cg900934u
_journal_volume 10
_journal_year 2010
_chemical_formula_sum 'C10 H10.5 N10 O0.25 Zn'
_chemical_formula_weight 340.15
_chemical_name_systematic
; 
 ? 
;
_space_group_IT_number 148
_symmetry_cell_setting trigonal
_symmetry_space_group_name_Hall '-R 3'
_symmetry_space_group_name_H-M 'R -3 :H'
_atom_sites_solution_hydrogens geom
_atom_sites_solution_primary direct
_atom_sites_solution_secondary difmap
_audit_creation_method SHELXL-97
_cell_angle_alpha 90.00
_cell_angle_beta 90.00
_cell_angle_gamma 120.00
_cell_formula_units_Z 18
_cell_length_a 23.783(3)
_cell_length_b 23.783(3)
_cell_length_c 13.842(3)
_cell_measurement_reflns_used 19235
_cell_measurement_temperature 293(2)
_cell_measurement_theta_max 27.6
_cell_measurement_theta_min 3
_cell_volume 6780.5(19)
_computing_cell_refinement 'Bruker XSCANS'
_computing_data_collection 'Bruker XSCANS'
_computing_data_reduction 'Bruker SHELXTL'
_computing_molecular_graphics 'Bruker SHELXTL'
_computing_publication_material 'Bruker SHELXTL'
_computing_structure_refinement 'SHELXL-97 (Sheldrick, 1997)'
_computing_structure_solution 'SHELXS-97 (Sheldrick, 1990)'
_diffrn_ambient_temperature 293(2)
_diffrn_measured_fraction_theta_full 0.999
_diffrn_measured_fraction_theta_max 0.999
_diffrn_measurement_device_type SCX-MINI
_diffrn_measurement_method '\w scans'
_diffrn_radiation_monochromator graphite
_diffrn_radiation_source 'fine-focus sealed tube'
_diffrn_radiation_type MoK\a
_diffrn_radiation_wavelength 0.71073
_diffrn_reflns_av_R_equivalents 0.0935
_diffrn_reflns_av_sigmaI/netI 0.0610
_diffrn_reflns_limit_h_max 30
_diffrn_reflns_limit_h_min -30
_diffrn_reflns_limit_k_max 30
_diffrn_reflns_limit_k_min -30
_diffrn_reflns_limit_l_max 17
_diffrn_reflns_limit_l_min -17
_diffrn_reflns_number 23713
_diffrn_reflns_theta_full 27.48
_diffrn_reflns_theta_max 27.48
_diffrn_reflns_theta_min 3.00
_diffrn_standards_decay_% 0
_diffrn_standards_interval_count 0
_diffrn_standards_interval_time 0
_diffrn_standards_number 0
_exptl_absorpt_coefficient_mu 1.642
_exptl_absorpt_correction_type none
_exptl_crystal_colour colorless
_exptl_crystal_density_diffrn 1.499
_exptl_crystal_density_method 'not measured'
_exptl_crystal_description block
_exptl_crystal_F_000 3105
_exptl_crystal_size_max 0.2
_exptl_crystal_size_mid 0.2
_exptl_crystal_size_min 0.2
_refine_diff_density_max 0.723
_refine_diff_density_min -0.449
_refine_diff_density_rms 0.111
_refine_ls_extinction_method none
_refine_ls_goodness_of_fit_ref 1.123
_refine_ls_hydrogen_treatment constr
_refine_ls_matrix_type full
_refine_ls_number_parameters 210
_refine_ls_number_reflns 3451
_refine_ls_number_restraints 12
_refine_ls_restrained_S_all 1.128
_refine_ls_R_factor_all 0.1121
_refine_ls_R_factor_gt 0.0744
_refine_ls_shift/su_max 0.000
_refine_ls_shift/su_mean 0.000
_refine_ls_structure_factor_coef Fsqd
_refine_ls_weighting_details 'calc w=1/[\s^2^(Fo^2^)+(0.0863P)^2^+39.3252P] where P=(Fo^2^+2Fc^2^)/3'
_refine_ls_weighting_scheme calc
_refine_ls_wR_factor_gt 0.1789
_refine_ls_wR_factor_ref 0.1969
_reflns_number_gt 2460
_reflns_number_total 3451
_reflns_threshold_expression >2sigma(I)
_cod_data_source_file cg900934u_si_002.cif
_cod_data_source_block 2
_cod_original_cell_volume 6780.4(19)
_cod_original_sg_symbol_H-M 'R -3'
_cod_original_formula_sum 'C10 H10.50 N10 O0.25 Zn'
_cod_database_code 4502283

loop_
_symmetry_equiv_pos_as_xyz
'x, y, z'
'-y, x-y, z'
'-x+y, -x, z'
'x+2/3, y+1/3, z+1/3'
'-y+2/3, x-y+1/3, z+1/3'
'-x+y+2/3, -x+1/3, z+1/3'
'x+1/3, y+2/3, z+2/3'
'-y+1/3, x-y+2/3, z+2/3'
'-x+y+1/3, -x+2/3, z+2/3'
'-x, -y, -z'
'y, -x+y, -z'
'x-y, x, -z'
'-x+2/3, -y+1/3, -z+1/3'
'y+2/3, -x+y+1/3, -z+1/3'
'x-y+2/3, x+1/3, -z+1/3'
'-x+1/3, -y+2/3, -z+2/3'
'y+1/3, -x+y+2/3, -z+2/3'
'x-y+1/3, x+2/3, -z+2/3'

loop_
_atom_site_label
_atom_site_type_symbol
_atom_site_fract_x
_atom_site_fract_y
_atom_site_fract_z
_atom_site_U_iso_or_equiv
_atom_site_adp_type
_atom_site_occupancy
_atom_site_symmetry_multiplicity
_atom_site_calc_flag
_atom_site_refinement_flags
C1 C 0.0955(3) 0.5546(3) 0.6492(4) 0.0394(13) Uani 1 1 d .
C2 C 0.0870(3) 0.5688(3) 0.5479(4) 0.0352(12) Uani 1 1 d .
C3 C 0.0446(3) 0.5880(2) 0.5128(4) 0.0340(12) Uani 1 1 d .
C4 C 0.0024(3) 0.6040(3) 0.5698(4) 0.0341(12) Uani 1 1 d .
C5 C 0.1192(4) 0.5648(4) 0.3926(5) 0.063(2) Uani 1 1 d .
C6 C 0.0746(3) 0.5821(4) 0.3567(5) 0.0559(17) Uani 1 1 d .
C7 C 0.1638(5) 0.5531(7) 0.3280(7) 0.116(4) Uani 1 1 d .
H7A H 0.1455 0.5065 0.3229 0.140 Uiso 1 1 calc R
H7B H 0.1619 0.5688 0.2641 0.140 Uiso 1 1 calc R
C8 C 0.2251(7) 0.5782(12) 0.3506(14) 0.254(12) Uani 1 1 d .
H8A H 0.2482 0.6234 0.3335 0.380 Uiso 1 1 calc R
H8B H 0.2431 0.5559 0.3160 0.380 Uiso 1 1 calc R
H8C H 0.2291 0.5738 0.4188 0.380 Uiso 1 1 calc R
C9 C 0.0664(5) 0.5943(6) 0.2498(6) 0.093(3) Uani 1 1 d .
N1 N 0.0364(2) 0.5918(2) 0.4175(4) 0.0442(12) Uani 1 1 d .
N2 N 0.1236(3) 0.5565(3) 0.4867(4) 0.0526(14) Uani 1 1 d .
N3 N -0.0538(2) 0.5952(2) 0.5375(3) 0.0398(11) Uani 1 1 d .
N4 N -0.0783(3) 0.6167(3) 0.6070(4) 0.0543(14) Uani 1 1 d .
N5 N -0.0382(3) 0.6378(3) 0.6795(4) 0.0547(14) Uani 1 1 d .
N6 N 0.0138(2) 0.6304(2) 0.6575(3) 0.0414(11) Uani 1 1 d .
N7 N 0.1035(3) 0.5899(2) 0.7273(4) 0.0479(13) Uani 1 1 d .
N8 N 0.1141(3) 0.5589(3) 0.8015(4) 0.0591(16) Uani 1 1 d .
N9 N 0.1124(3) 0.5069(3) 0.7676(4) 0.0604(16) Uani 1 1 d .
N10 N 0.1008(3) 0.5033(2) 0.6717(4) 0.0436(12) Uani 1 1 d .
O1 O 0.2891(19) 0.6155(16) 0.695(2) 0.131(11) Uani 0.25 1 d PU
Zn1 Zn 0.09531(3) 0.67058(3) 0.74005(5) 0.0365(2) Uani 1 1 d .
C10 C 0.0511(14) 0.5443(14) 0.194(2) 0.142(10) Uani 0.50 1 d P
H10A H 0.0674 0.5182 0.2211 0.213 Uiso 0.50 1 calc PR
H10B H 0.0699 0.5593 0.1309 0.213 Uiso 0.50 1 calc PR
H10C H 0.0047 0.5188 0.1877 0.213 Uiso 0.50 1 calc PR
C10' C 0.1159(10) 0.6524(10) 0.2168(14) 0.093(6) Uani 0.50 1 d PU
H10D H 0.1092 0.6573 0.1497 0.139 Uiso 0.50 1 calc PR
H10E H 0.1565 0.6533 0.2246 0.139 Uiso 0.50 1 calc PR
H10F H 0.1169 0.6873 0.2530 0.139 Uiso 0.50 1 calc PR

loop_
_atom_site_aniso_label
_atom_site_aniso_U_11
_atom_site_aniso_U_22
_atom_site_aniso_U_33
_atom_site_aniso_U_23
_atom_site_aniso_U_13
_atom_site_aniso_U_12
C1 0.039(3) 0.036(3) 0.045(3) -0.006(3) -0.010(3) 0.020(3)
C2 0.035(3) 0.034(3) 0.038(3) -0.008(2) -0.005(2) 0.018(2)
C3 0.032(3) 0.023(3) 0.040(3) -0.003(2) -0.003(2) 0.009(2)
C4 0.037(3) 0.028(3) 0.035(3) 0.000(2) -0.003(2) 0.015(2)
C5 0.058(4) 0.088(6) 0.050(4) -0.015(4) 0.002(3) 0.040(4)
C6 0.053(4) 0.073(5) 0.038(3) -0.002(3) 0.002(3) 0.028(4)
C7 0.107(8) 0.201(13) 0.085(7) -0.010(8) 0.015(6) 0.110(9)
C8 0.092(10) 0.42(3) 0.25(2) -0.06(2) 0.058(12) 0.128(16)
C9 0.120(8) 0.148(10) 0.035(4) -0.008(5) 0.004(5) 0.085(8)
N1 0.049(3) 0.048(3) 0.037(3) 0.000(2) -0.001(2) 0.025(2)
N2 0.051(3) 0.065(4) 0.050(3) -0.011(3) -0.001(3) 0.036(3)
N3 0.041(3) 0.045(3) 0.035(3) -0.007(2) -0.003(2) 0.022(2)
N4 0.045(3) 0.066(4) 0.053(3) -0.016(3) -0.010(3) 0.029(3)
N5 0.043(3) 0.067(4) 0.055(3) -0.019(3) -0.003(3) 0.028(3)
N6 0.035(3) 0.043(3) 0.041(3) -0.012(2) -0.002(2) 0.015(2)
N7 0.067(4) 0.040(3) 0.043(3) -0.007(2) -0.010(3) 0.031(3)
N8 0.091(5) 0.056(3) 0.040(3) -0.009(3) -0.022(3) 0.044(3)
N9 0.091(5) 0.058(4) 0.048(3) -0.009(3) -0.023(3) 0.049(3)
N10 0.053(3) 0.044(3) 0.043(3) -0.006(2) -0.010(2) 0.031(3)
O1 0.130(14) 0.116(13) 0.128(14) 0.020(9) 0.020(10) 0.047(9)
Zn1 0.0386(4) 0.0288(4) 0.0355(4) -0.0060(3) -0.0016(3) 0.0119(3)
C10 0.13(2) 0.16(3) 0.16(3) 0.03(2) 0.05(2) 0.09(2)
C10' 0.082(8) 0.116(10) 0.078(9) 0.040(7) 0.013(7) 0.048(7)

loop_
_atom_type_symbol
_atom_type_description
_atom_type_scat_dispersion_real
_atom_type_scat_dispersion_imag
_atom_type_scat_source
C C 0.0033 0.0016 'International Tables Vol C Tables 4.2.6.8 and 6.1.1.4'
H H 0.0000 0.0000 'International Tables Vol C Tables 4.2.6.8 and 6.1.1.4'
N N 0.0061 0.0033 'International Tables Vol C Tables 4.2.6.8 and 6.1.1.4'
O O 0.0106 0.0060 'International Tables Vol C Tables 4.2.6.8 and 6.1.1.4'
Zn Zn 0.2839 1.4301 'International Tables Vol C Tables 4.2.6.8 and 6.1.1.4'

loop_
_geom_angle_atom_site_label_1
_geom_angle_atom_site_label_2
_geom_angle_atom_site_label_3
_geom_angle
_geom_angle_site_symmetry_1
_geom_angle_site_symmetry_3
N7 C1 N10 110.1(5) . .
N7 C1 C2 128.5(5) . .
N10 C1 C2 121.3(5) . .
N2 C2 C3 120.4(5) . .
N2 C2 C1 111.7(5) . .
C3 C2 C1 127.7(5) . .
N1 C3 C2 121.2(5) . .
N1 C3 C4 111.8(5) . .
C2 C3 C4 126.9(5) . .
N3 C4 N6 109.6(5) . .
N3 C4 C3 123.0(5) . .
N6 C4 C3 127.4(5) . .
N2 C5 C6 121.1(6) . .
N2 C5 C7 116.0(7) . .
C6 C5 C7 122.9(7) . .
N1 C6 C5 120.2(6) . .
N1 C6 C9 114.2(7) . .
C5 C6 C9 125.5(7) . .
C8 C7 C5 119.9(11) . .
C8 C7 H7A 107.3 . .
C5 C7 H7A 107.3 . .
C8 C7 H7B 107.3 . .
C5 C7 H7B 107.3 . .
H7A C7 H7B 106.9 . .
C7 C8 H8A 109.5 . .
C7 C8 H8B 109.5 . .
H8A C8 H8B 109.5 . .
C7 C8 H8C 109.5 . .
H8A C8 H8C 109.5 . .
H8B C8 H8C 109.5 . .
C10 C9 C10' 115.2(16) . .
C10 C9 C6 113.7(16) . .
C10' C9 C6 112.6(11) . .
C6 N1 C3 118.3(5) . .
C5 N2 C2 118.5(6) . .
C4 N3 N4 107.0(5) . .
C4 N3 Zn1 129.2(4) . 9_454
N4 N3 Zn1 123.0(4) . 9_454
N5 N4 N3 108.9(5) . .
N4 N5 N6 108.4(5) . .
C4 N6 N5 106.2(5) . .
C4 N6 Zn1 131.1(4) . .
N5 N6 Zn1 121.7(4) . .
C1 N7 N8 106.3(5) . .
C1 N7 Zn1 128.2(4) . .
N8 N7 Zn1 125.4(4) . .
N9 N8 N7 108.4(5) . .
N8 N9 N10 108.8(5) . .
C1 N10 N9 106.5(5) . .
C1 N10 Zn1 132.2(4) . 15_556
N9 N10 Zn1 121.3(4) . 15_556
O1 O1 O1 91(3) 15_556 14_456
N3 Zn1 N10 126.0(2) 5_565 14_456
N3 Zn1 N6 108.0(2) 5_565 .
N10 Zn1 N6 109.2(2) 14_456 .
N3 Zn1 N7 114.0(2) 5_565 .
N10 Zn1 N7 102.7(2) 14_456 .
N6 Zn1 N7 91.5(2) . .
C9 C10 H10A 109.5 . .
C9 C10 H10B 109.5 . .
H10A C10 H10B 109.5 . .
C9 C10 H10C 109.5 . .
H10A C10 H10C 109.5 . .
H10B C10 H10C 109.5 . .
C9 C10' H10D 109.5 . .
C9 C10' H10E 109.5 . .
H10D C10' H10E 109.5 . .
C9 C10' H10F 109.5 . .
H10D C10' H10F 109.5 . .
H10E C10' H10F 109.5 . .

loop_
_geom_bond_atom_site_label_1
_geom_bond_atom_site_label_2
_geom_bond_distance
_geom_bond_site_symmetry_2
C1 N7 1.323(7) .
C1 N10 1.324(7) .
C1 C2 1.480(8) .
C2 N2 1.347(7) .
C2 C3 1.388(8) .
C3 N1 1.342(7) .
C3 C4 1.468(8) .
C4 N3 1.325(7) .
C4 N6 1.330(7) .
C5 N2 1.328(9) .
C5 C6 1.408(10) .
C5 C7 1.514(11) .
C6 N1 1.339(8) .
C6 C9 1.539(10) .
C7 C8 1.309(18) .
C7 H7A 0.9700 .
C7 H7B 0.9700 .
C8 H8A 0.9600 .
C8 H8B 0.9600 .
C8 H8C 0.9600 .
C9 C10 1.31(3) .
C9 C10' 1.37(2) .
N3 N4 1.350(7) .
N3 Zn1 1.972(5) 9_454
N4 N5 1.300(7) .
N5 N6 1.368(7) .
N6 Zn1 2.031(5) .
N7 N8 1.359(7) .
N7 Zn1 2.031(5) .
N8 N9 1.305(7) .
N9 N10 1.350(7) .
N10 Zn1 1.995(5) 15_556
O1 O1 1.39(4) 15_556
O1 O1 1.39(4) 14_456
Zn1 N3 1.972(5) 5_565
Zn1 N10 1.995(5) 14_456
C10 H10A 0.9600 .
C10 H10B 0.9600 .
C10 H10C 0.9600 .
C10' H10D 0.9600 .
C10' H10E 0.9600 .
C10' H10F 0.9600 .

loop_
_geom_torsion_atom_site_label_1
_geom_torsion_atom_site_label_2
_geom_torsion_atom_site_label_3
_geom_torsion_atom_site_label_4
_geom_torsion
_geom_torsion_site_symmetry_1
_geom_torsion_site_symmetry_4
N7 C1 C2 N2 135.5(7) . .
N10 C1 C2 N2 -39.4(8) . .
N7 C1 C2 C3 -48.9(9) . .
N10 C1 C2 C3 136.2(6) . .
N2 C2 C3 N1 3.4(8) . .
C1 C2 C3 N1 -171.9(5) . .
N2 C2 C3 C4 -179.0(5) . .
C1 C2 C3 C4 5.7(9) . .
N1 C3 C4 N3 27.4(7) . .
C2 C3 C4 N3 -150.4(6) . .
N1 C3 C4 N6 -150.5(6) . .
C2 C3 C4 N6 31.7(9) . .
N2 C5 C6 N1 1.4(12) . .
C7 C5 C6 N1 -180.0(9) . .
N2 C5 C6 C9 178.6(8) . .
C7 C5 C6 C9 -2.8(14) . .
N2 C5 C7 C8 -46.5(19) . .
C6 C5 C7 C8 134.8(16) . .
N1 C6 C9 C10 -123.4(15) . .
C5 C6 C9 C10 59.2(18) . .
N1 C6 C9 C10' 103.3(13) . .
C5 C6 C9 C10' -74.1(16) . .
C5 C6 N1 C3 3.6(10) . .
C9 C6 N1 C3 -174.0(7) . .
C2 C3 N1 C6 -5.9(8) . .
C4 C3 N1 C6 176.2(5) . .
C6 C5 N2 C2 -3.9(11) . .
C7 C5 N2 C2 177.3(8) . .
C3 C2 N2 C5 1.6(9) . .
C1 C2 N2 C5 177.6(6) . .
N6 C4 N3 N4 0.0(6) . .
C3 C4 N3 N4 -178.3(5) . .
N6 C4 N3 Zn1 169.5(4) . 9_454
C3 C4 N3 Zn1 -8.8(8) . 9_454
C4 N3 N4 N5 -0.1(7) . .
Zn1 N3 N4 N5 -170.4(4) 9_454 .
N3 N4 N5 N6 0.2(7) . .
N3 C4 N6 N5 0.1(6) . .
C3 C4 N6 N5 178.3(5) . .
N3 C4 N6 Zn1 -168.3(4) . .
C3 C4 N6 Zn1 9.9(9) . .
N4 N5 N6 C4 -0.2(7) . .
N4 N5 N6 Zn1 169.5(4) . .
N10 C1 N7 N8 0.0(7) . .
C2 C1 N7 N8 -175.4(6) . .
N10 C1 N7 Zn1 -175.9(4) . .
C2 C1 N7 Zn1 8.7(9) . .
C1 N7 N8 N9 -0.1(8) . .
Zn1 N7 N8 N9 175.9(5) . .
N7 N8 N9 N10 0.1(8) . .
N7 C1 N10 N9 0.1(7) . .
C2 C1 N10 N9 175.9(5) . .
N7 C1 N10 Zn1 177.4(4) . 15_556
C2 C1 N10 Zn1 -6.8(9) . 15_556
N8 N9 N10 C1 -0.1(8) . .
N8 N9 N10 Zn1 -177.8(4) . 15_556
C4 N6 Zn1 N3 -169.4(5) . 5_565
N5 N6 Zn1 N3 23.7(5) . 5_565
C4 N6 Zn1 N10 50.4(6) . 14_456
N5 N6 Zn1 N10 -116.5(5) . 14_456
C4 N6 Zn1 N7 -53.6(5) . .
N5 N6 Zn1 N7 139.6(5) . .
C1 N7 Zn1 N3 153.4(5) . 5_565
N8 N7 Zn1 N3 -21.7(6) . 5_565
C1 N7 Zn1 N10 -67.1(6) . 14_456
N8 N7 Zn1 N10 117.8(5) . 14_456
C1 N7 Zn1 N6 42.9(6) . .
N8 N7 Zn1 N6 -132.2(5) . .
